data_8100689
loop_
_publ_author_name
'Gream, G. E.'
'Kirkbride, P. K.'
'Tiekink, E. R. T.'

_publ_section_title
;
Crystal structure of 2RS,5-diphenyl-8RS-3,5,7-triazatricyclo[6.5.1.0
^3,7^]tetradeca-9,11,13-triene-4,6-dione, C~23~H~19~N~3~O~2~
;
_journal_issue 3
_journal_name_full 'Zeitschrift f\"ur Kristallographie - New Crystal Structures'
_journal_page_first 351
_journal_page_last 352
_journal_volume 217
_journal_year 2002
_chemical_formula_moiety 'C23 H19 N3 O2'
_chemical_formula_structural 'C23 H19 N3 O2'
_chemical_formula_sum 'C23 H19 N3 O2'
_chemical_formula_weight 369.42
_space_group_IT_number 14
_symmetry_cell_setting monoclinic
_symmetry_space_group_name_Hall '-P 2yn'
_symmetry_space_group_name_H-M 'P 1 21/n 1'
_cell_angle_alpha 90
_cell_angle_beta 92.22(2)
_cell_angle_gamma 90
_cell_formula_units_Z 4
_cell_length_a 10.247(2)
_cell_length_b 16.465(2)
_cell_length_c 10.572(4)
_cell_measurement_temperature 173
_cell_volume 1782.4(7)
_diffrn_ambient_temperature 173
_exptl_crystal_density_diffrn 1.377
_cod_original_sg_symbol_H-M 'P 21/n'
_cod_database_code 8100689

loop_
_symmetry_equiv_pos_as_xyz
'  +x,  +y,  +z'
1/2-x,1/2+y,1/2-z
'  -x,  -y,  -z'
1/2+x,1/2-y,1/2+z

loop_
_atom_site_label
_atom_site_type_symbol
_atom_site_fract_x
_atom_site_fract_y
_atom_site_fract_z
_atom_site_U_iso_or_equiv
_atom_site_adp_type
_atom_site_occupancy
_atom_site_symmetry_multiplicity
_atom_site_calc_flag
_atom_site_refinement_flags
_atom_site_disorder_assembly
_atom_site_disorder_group
O4 O 0.12838(16) 0.37786(9) -0.10519(15) 0.0313(4) Uani 1 4 d . . .
O6 O 0.44451(19) 0.32869(12) 0.20207(18) 0.0486(5) Uani 1 4 d . . .
N3 N 0.23016(18) 0.26419(11) -0.02810(17) 0.0263(4) Uani 1 4 d . . .
N5 N 0.28589(18) 0.37937(11) 0.05965(18) 0.0286(4) Uani 1 4 d . . .
N7 N 0.31265(18) 0.24763(11) 0.07741(17) 0.0291(4) Uani 1 4 d . . .
C1 C 0.2387(2) 0.12960(13) -0.0908(2) 0.0279(5) Uani 1 4 d . . .
C2 C 0.1460(2) 0.19945(13) -0.0766(2) 0.0265(5) Uani 1 4 d . . .
H2 H 0.1111 0.2154 -0.1627 0.032 Uiso 1 4 calc R . .
C4 C 0.2051(2) 0.34416(13) -0.0337(2) 0.0255(5) Uani 1 4 d . . .
C6 C 0.3587(2) 0.31974(15) 0.1227(2) 0.0334(6) Uani 1 4 d . . .
C8 C 0.3965(2) 0.17508(14) 0.0699(2) 0.0319(5) Uani 1 4 d . . .
H8 H 0.4330 0.1629 0.1569 0.038 Uiso 1 4 calc R . .
C9 C 0.5073(2) 0.18710(15) -0.0142(2) 0.0359(6) Uani 1 4 d . . .
H9 H 0.5568 0.2350 0.0019 0.043 Uiso 1 4 calc R . .
C10 C 0.5483(3) 0.14179(18) -0.1083(3) 0.0427(6) Uani 1 4 d . . .
H10 H 0.6282 0.1611 -0.1398 0.051 Uiso 1 4 calc R . .
C11 C 0.5013(3) 0.07013(17) -0.1747(2) 0.0415(6) Uani 1 4 d . . .
H11 H 0.5658 0.0298 -0.1873 0.050 Uiso 1 4 calc R . .
C12 C 0.3831(3) 0.05149(16) -0.2206(2) 0.0394(6) Uani 1 4 d . . .
H12 H 0.3728 0.0028 -0.2683 0.047 Uiso 1 4 calc R . .
C13 C 0.2692(2) 0.10085(14) -0.2026(2) 0.0320(5) Uani 1 4 d . . .
H13 H 0.2137 0.1132 -0.2740 0.038 Uiso 1 4 calc R . .
C14 C 0.3080(2) 0.10648(14) 0.0297(2) 0.0310(5) Uani 1 4 d . . .
H14a H 0.3597 0.0565 0.0176 0.037 Uiso 1 4 calc R . .
H14b H 0.2441 0.0958 0.0957 0.037 Uiso 1 4 calc R . .
C21 C 0.0322(2) 0.18164(13) 0.0050(2) 0.0269(5) Uani 1 4 d . . .
C22 C -0.0375(2) 0.11127(15) -0.0175(2) 0.0349(6) Uani 1 4 d . . .
H22 H -0.0098 0.0742 -0.0799 0.042 Uiso 1 4 calc R . .
C23 C -0.1461(3) 0.09413(17) 0.0489(3) 0.0411(6) Uani 1 4 d . . .
H23 H -0.1932 0.0453 0.0325 0.049 Uiso 1 4 calc R . .
C24 C -0.1873(2) 0.14712(17) 0.1388(2) 0.0404(6) Uani 1 4 d . . .
H24 H -0.2633 0.1356 0.1843 0.049 Uiso 1 4 calc R . .
C25 C -0.1185(3) 0.21644(16) 0.1623(2) 0.0395(6) Uani 1 4 d . . .
H25 H -0.1460 0.2531 0.2253 0.047 Uiso 1 4 calc R . .
C26 C -0.0089(2) 0.23397(14) 0.0956(2) 0.0334(6) Uani 1 4 d . . .
H26 H 0.0383 0.2827 0.1127 0.040 Uiso 1 4 calc R . .
C51 C 0.2931(2) 0.46372(14) 0.0856(2) 0.0300(5) Uani 1 4 d . . .
C52 C 0.1834(2) 0.51097(15) 0.0728(2) 0.0332(5) Uani 1 4 d . . .
H52 H 0.1023 0.4871 0.0472 0.040 Uiso 1 4 calc R . .
C53 C 0.1905(3) 0.59228(15) 0.0968(3) 0.0412(6) Uani 1 4 d . . .
H53 H 0.1146 0.6251 0.0858 0.049 Uiso 1 4 calc R . .
C54 C 0.3063(3) 0.62680(16) 0.1365(3) 0.0461(7) Uani 1 4 d . . .
H54 H 0.3109 0.6834 0.1536 0.055 Uiso 1 4 calc R . .
C55 C 0.4150(3) 0.57973(18) 0.1515(3) 0.0520(8) Uani 1 4 d . . .
H55 H 0.4950 0.6038 0.1802 0.062 Uiso 1 4 calc R . .
C56 C 0.4106(3) 0.49802(17) 0.1257(3) 0.0453(7) Uani 1 4 d . . .
H56 H 0.4871 0.4656 0.1353 0.054 Uiso 1 4 calc R . .

loop_
_atom_site_aniso_label
_atom_site_aniso_U_11
_atom_site_aniso_U_22
_atom_site_aniso_U_33
_atom_site_aniso_U_23
_atom_site_aniso_U_13
_atom_site_aniso_U_12
O4 0.0317(9) 0.0297(8) 0.0322(9) 0.0035(7) -0.0032(7) 0.0003(7)
O6 0.0502(12) 0.0471(11) 0.0466(11) -0.0101(9) -0.0235(9) 0.0062(9)
N3 0.0285(10) 0.0247(10) 0.0252(9) 0.0008(7) -0.0053(8) 0.0003(8)
N5 0.0293(10) 0.0249(10) 0.0312(10) -0.0026(8) -0.0043(8) 0.0001(8)
N7 0.0298(10) 0.0294(10) 0.0276(9) -0.0008(8) -0.0060(8) 0.0030(8)
C1 0.0275(12) 0.0244(11) 0.0322(12) -0.0002(9) 0.0045(10) -0.0021(9)
C2 0.0272(12) 0.0259(11) 0.0263(11) -0.0014(9) 0.0000(9) -0.0029(9)
C4 0.0243(11) 0.0257(11) 0.0266(11) 0.0016(9) 0.0024(9) -0.0017(9)
C6 0.0347(13) 0.0345(13) 0.0307(12) -0.0027(10) -0.0024(11) 0.0020(10)
C8 0.0330(13) 0.0323(13) 0.0304(12) 0.0034(10) -0.0002(10) 0.0069(10)
C9 0.0282(12) 0.0373(13) 0.0419(14) 0.0040(11) -0.0030(11) 0.0027(10)
C10 0.0322(14) 0.0526(16) 0.0437(15) 0.0075(13) 0.0057(11) 0.0064(12)
C11 0.0458(16) 0.0420(15) 0.0374(14) 0.0030(12) 0.0120(12) 0.0161(12)
C12 0.0497(16) 0.0339(13) 0.0353(13) -0.0017(11) 0.0108(11) 0.0052(12)
C13 0.0349(13) 0.0310(12) 0.0304(12) -0.0030(10) 0.0049(10) -0.0040(10)
C14 0.0360(13) 0.0279(12) 0.0296(12) 0.0029(9) 0.0069(10) 0.0032(10)
C21 0.0251(11) 0.0301(12) 0.0253(11) 0.0014(9) -0.0003(9) 0.0009(9)
C22 0.0337(13) 0.0348(13) 0.0367(13) -0.0014(10) 0.0057(10) -0.0027(10)
C23 0.0337(14) 0.0417(15) 0.0483(16) 0.0007(12) 0.0052(11) -0.0091(11)
C24 0.0286(13) 0.0519(16) 0.0412(14) 0.0087(12) 0.0061(11) 0.0016(12)
C25 0.0379(14) 0.0442(15) 0.0370(13) 0.0011(12) 0.0099(11) 0.0105(12)
C26 0.0353(13) 0.0301(13) 0.0353(13) 0.0002(10) 0.0068(10) 0.0006(10)
C51 0.0319(12) 0.0282(12) 0.0301(12) -0.0031(10) 0.0048(10) -0.0041(10)
C52 0.0311(13) 0.0347(13) 0.0342(12) -0.0018(10) 0.0058(10) -0.0012(10)
C53 0.0473(16) 0.0324(13) 0.0441(15) -0.0019(11) 0.0055(12) 0.0035(12)
C54 0.0594(19) 0.0300(13) 0.0497(16) -0.0083(12) 0.0121(14) -0.0057(13)
C55 0.0477(17) 0.0439(16) 0.0646(19) -0.0154(14) 0.0018(14) -0.0156(13)
C56 0.0358(14) 0.0416(15) 0.0583(17) -0.0124(13) -0.0003(13) -0.0047(12)

loop_
_geom_bond_atom_site_label_1
_geom_bond_atom_site_label_2
_geom_bond_distance
_geom_bond_site_symmetry_2
_geom_bond_publ_flag
O4 C4 1.204(3) . ?
O6 C6 1.201(3) . ?
N3 C4 1.342(3) . ?
N3 N7 1.400(2) . ?
N3 C2 1.452(3) . ?
N5 C6 1.388(3) . ?
N5 C4 1.390(3) . ?
N5 C51 1.417(3) . ?
N7 C6 1.358(3) . ?
N7 C8 1.475(3) . ?
C1 C13 1.322(3) . ?
C1 C14 1.484(3) . ?
C1 C2 1.503(3) . ?
C2 C21 1.506(3) . ?
C8 C9 1.483(4) . ?
C8 C14 1.499(3) . ?
C9 C10 1.325(4) . ?
C10 C11 1.446(4) . ?
C11 C12 1.323(4) . ?
C12 C13 1.441(3) . ?
C21 C26 1.367(3) . ?
C21 C22 1.377(3) . ?
C22 C23 1.369(4) . ?
C23 C24 1.369(4) . ?
C24 C25 1.360(4) . ?
C25 C26 1.380(4) . ?
C51 C56 1.381(3) . ?
C51 C52 1.370(3) . ?
C52 C53 1.364(3) . ?
C53 C54 1.367(4) . ?
C54 C55 1.361(4) . ?
C55 C56 1.373(4) . ?

loop_
_cod_related_entry_id
_cod_related_entry_database
_cod_related_entry_code
1 ChemSpider 21183677
